data_7117616
loop_
_publ_author_name
'Zhou, Dong-Dong'
'Liu, Zhi-Juan'
'He, Chun-Ting'
'Liao, Pei-Qin'
'Zhou, Hao-Long'
'Zhong, Zhen-Song'
'Lin, Rui-Biao'
'Zhang, Wei-Xiong'
'Zhang, Jie-Peng'
'Chen, Xiao-Ming'

_publ_section_title
;
 Controlling the flexibility and single-crystal to single-crystal
 interpenetration reconstitution of metal-organic frameworks.
;
_journal_issue 63
_journal_name_full 'Chemical communications (Cambridge, England)'
_journal_page_first 12665
_journal_page_last 12668
_journal_paper_doi 10.1039/c5cc05036g
_journal_volume 51
_journal_year 2015
_chemical_formula_sum 'C12 H17 Ag6 Cl N12 O'
_chemical_formula_weight 1028.05
_chemical_name_systematic
;
 ?
;
_space_group_crystal_system tetragonal
_space_group_IT_number 122
_space_group_name_Hall 'I -4 2bw'
_space_group_name_H-M_alt 'I -4 2 d'
_symmetry_space_group_name_Hall 'I -4 2bw'
_symmetry_space_group_name_H-M 'I -4 2 d'
_atom_sites_solution_hydrogens mixed
_audit_creation_method SHELXL-2013
_audit_update_record
;
2015-06-02 deposited with the CCDC.
2015-06-30 downloaded from the CCDC.
;
_cell_angle_alpha 90
_cell_angle_beta 90
_cell_angle_gamma 90
_cell_formula_units_Z 4
_cell_length_a 28.708(3)
_cell_length_b 28.708(3)
_cell_length_c 3.5249(3)
_cell_measurement_temperature 293(2)
_cell_volume 2905.0(5)
_computing_structure_refinement 'SHELXL-2013 (Sheldrick, 2013)'
_diffrn_ambient_temperature 293(2)
_diffrn_measured_fraction_theta_full 0.991
_diffrn_measured_fraction_theta_max 0.993
_diffrn_measurement_device_type CCD
_diffrn_radiation_type MoK\a
_diffrn_radiation_wavelength 0.71073
_diffrn_reflns_av_R_equivalents 0.0232
_diffrn_reflns_av_unetI/netI 0.0218
_diffrn_reflns_laue_measured_fraction_full 0.991
_diffrn_reflns_laue_measured_fraction_max 0.993
_diffrn_reflns_limit_h_max 34
_diffrn_reflns_limit_h_min -35
_diffrn_reflns_limit_k_max 34
_diffrn_reflns_limit_k_min -34
_diffrn_reflns_limit_l_max 1
_diffrn_reflns_limit_l_min -4
_diffrn_reflns_number 5542
_diffrn_reflns_point_group_measured_fraction_full 0.992
_diffrn_reflns_point_group_measured_fraction_max 0.990
_diffrn_reflns_theta_full 25.242
_diffrn_reflns_theta_max 25.998
_diffrn_reflns_theta_min 2.243
_exptl_absorpt_coefficient_mu 4.083
_exptl_crystal_colour colorless
_exptl_crystal_density_diffrn 2.350
_exptl_crystal_description needle-like
_exptl_crystal_F_000 1920
_exptl_crystal_size_max 0.300
_exptl_crystal_size_mid 0.080
_exptl_crystal_size_min 0.080
_refine_diff_density_max 1.213
_refine_diff_density_min -1.223
_refine_diff_density_rms 0.192
_refine_ls_abs_structure_details
;
 Flack x determined using 421 quotients [(I+)-(I-)]/[(I+)+(I-)]
 (Parsons and Flack (2004), Acta Cryst. A60, s61).
;
_refine_ls_abs_structure_Flack 0.48(4)
_refine_ls_extinction_method none
_refine_ls_goodness_of_fit_ref 1.096
_refine_ls_hydrogen_treatment constr
_refine_ls_matrix_type full
_refine_ls_number_parameters 86
_refine_ls_number_reflns 1423
_refine_ls_number_restraints 3
_refine_ls_restrained_S_all 1.096
_refine_ls_R_factor_all 0.0619
_refine_ls_R_factor_gt 0.0545
_refine_ls_shift/su_max 0.000
_refine_ls_shift/su_mean 0.000
_refine_ls_structure_factor_coef Fsqd
_refine_ls_weighting_details
;
 w=1/[\s^2^(Fo^2^)+(0.0957P)^2^+18.6474P]
 where P=(Fo^2^+2Fc^2^)/3
;
_refine_ls_weighting_scheme calc
_refine_ls_wR_factor_gt 0.1605
_refine_ls_wR_factor_ref 0.1659
_reflns_Friedel_coverage 0.643
_reflns_friedel_fraction_full 0.992
_reflns_friedel_fraction_max 0.984
_reflns_number_gt 1251
_reflns_number_total 1423
_reflns_threshold_expression 'I > 2\s(I)'
_cod_data_source_file c5cc05036g2.cif
_cod_data_source_block 2'
_cod_original_cell_volume 2905.1(6)
_cod_database_code 7117616
_shelx_space_group_comment
;
The symmetry employed for this shelxl refinement is uniquely defined
by the following loop, which should always be used as a source of
symmetry information in preference to the above space-group names.
They are only intended as comments.
;
_shelx_estimated_absorpt_t_min 0.374
_shelx_estimated_absorpt_t_max 0.736
_shelxl_version_number 2013-2

loop_
_space_group_symop_operation_xyz
'x, y, z'
'-x, -y, z'
'y, -x, -z'
'-y, x, -z'
'-x+1/2, y, -z+3/4'
'x+1/2, -y, -z+3/4'
'-y+1/2, -x, z+3/4'
'y+1/2, x, z+3/4'
'x+1/2, y+1/2, z+1/2'
'-x+1/2, -y+1/2, z+1/2'
'y+1/2, -x+1/2, -z+1/2'
'-y+1/2, x+1/2, -z+1/2'
'-x+1, y+1/2, -z+5/4'
'x+1, -y+1/2, -z+5/4'
'-y+1, -x+1/2, z+5/4'
'y+1, x+1/2, z+5/4'

loop_
_atom_site_label
_atom_site_type_symbol
_atom_site_fract_x
_atom_site_fract_y
_atom_site_fract_z
_atom_site_U_iso_or_equiv
_atom_site_adp_type
_atom_site_occupancy
_atom_site_site_symmetry_order
_atom_site_calc_flag
_atom_site_refinement_flags_posn
_atom_site_refinement_flags_adp
_atom_site_refinement_flags_occupancy
_atom_site_disorder_assembly
_atom_site_disorder_group
Ag1 Ag 0.04316(4) 0.57418(5) 0.2450(4) 0.0758(5) Uani 1 1 d . . . . .
Ag2 Ag 0.2500 0.56653(12) 0.8750 0.1004(9) Uani 1 2 d S T P . .
Cl1 Cl 0.0000 0.5000 0.7500 0.0465(13) Uani 1 4 d S T P . .
N1 N 0.1105(4) 0.5542(4) 0.438(3) 0.054(3) Uani 1 1 d . . . . .
N2 N 0.1229(4) 0.5089(4) 0.434(4) 0.053(3) Uani 1 1 d . . . . .
N3 N 0.1825(4) 0.5488(5) 0.641(4) 0.062(3) Uani 1 1 d . . . . .
C1 C 0.1478(4) 0.5768(4) 0.556(5) 0.054(3) Uani 1 1 d D . . . .
H1A H 0.1494 0.6091 0.5772 0.065 Uiso 0.5 1 calc R U P A 1
C2 C 0.1449(15) 0.6285(6) 0.56(2) 0.11(2) Uani 0.5 1 d D . P B 2
H2A H 0.1167 0.6378 0.6895 0.169 Uiso 0.5 1 calc R U P B 2
H2B H 0.1450 0.6403 0.3095 0.169 Uiso 0.5 1 calc R U P B 2
H2C H 0.1712 0.6409 0.6996 0.169 Uiso 0.5 1 calc R U P B 2
C3 C 0.1660(5) 0.5080(4) 0.566(5) 0.057(4) Uani 1 1 d D . . . .
H3A H 0.1828 0.4806 0.6007 0.069 Uiso 0.5 1 calc R U P C 1
C4 C 0.1897(13) 0.4632(10) 0.627(15) 0.092(13) Uani 0.5 1 d D . P D 2
H4A H 0.1727 0.4453 0.8105 0.138 Uiso 0.5 1 calc R U P D 2
H4B H 0.2207 0.4687 0.7175 0.138 Uiso 0.5 1 calc R U P D 2
H4C H 0.1910 0.4463 0.3916 0.138 Uiso 0.5 1 calc R U P D 2
O1 O 0.2500 0.6498(16) 0.3750 0.046(11) Uiso 0.25 2 d S . P . .
H1W H 0.2500 0.6573 0.6084 0.069 Uiso 0.125 1 d R U P . .
O2 O 0.151(3) 0.7500 0.1250 0.11(3) Uiso 0.25 2 d S . P . .
H2W H 0.1778 0.7560 0.0345 0.168 Uiso 0.125 1 d R U P . .

loop_
_atom_site_aniso_label
_atom_site_aniso_U_11
_atom_site_aniso_U_22
_atom_site_aniso_U_33
_atom_site_aniso_U_23
_atom_site_aniso_U_13
_atom_site_aniso_U_12
Ag1 0.0588(7) 0.0896(9) 0.0790(10) 0.0046(8) -0.0197(6) 0.0150(6)
Ag2 0.0407(9) 0.177(3) 0.0830(15) 0.000 -0.0183(9) 0.000
Cl1 0.054(2) 0.054(2) 0.032(3) 0.000 0.000 0.000
N1 0.043(6) 0.075(8) 0.044(7) 0.001(6) -0.006(5) -0.001(5)
N2 0.045(6) 0.069(7) 0.043(7) -0.009(5) -0.001(5) -0.004(5)
N3 0.042(6) 0.093(9) 0.051(7) 0.001(7) -0.006(5) -0.012(6)
C1 0.051(7) 0.060(8) 0.051(8) -0.001(6) -0.006(6) -0.012(6)
C2 0.09(3) 0.06(2) 0.19(6) 0.04(3) -0.04(3) -0.017(18)
C3 0.056(8) 0.070(9) 0.046(9) -0.009(7) -0.003(7) 0.005(7)
C4 0.08(2) 0.09(2) 0.11(3) 0.03(3) -0.01(2) 0.04(2)

loop_
_atom_type_symbol
_atom_type_description
_atom_type_scat_dispersion_real
_atom_type_scat_dispersion_imag
_atom_type_scat_source
C C 0.0033 0.0016 'International Tables Vol C Tables 4.2.6.8 and 6.1.1.4'
H H 0.0000 0.0000 'International Tables Vol C Tables 4.2.6.8 and 6.1.1.4'
N N 0.0061 0.0033 'International Tables Vol C Tables 4.2.6.8 and 6.1.1.4'
O O 0.0106 0.0060 'International Tables Vol C Tables 4.2.6.8 and 6.1.1.4'
Cl Cl 0.1484 0.1585 'International Tables Vol C Tables 4.2.6.8 and 6.1.1.4'
Ag Ag -0.8971 1.1015 'International Tables Vol C Tables 4.2.6.8 and 6.1.1.4'

loop_
_geom_angle_atom_site_label_1
_geom_angle_atom_site_label_2
_geom_angle_atom_site_label_3
_geom_angle
_geom_angle_site_symmetry_3
N1 Ag1 N2 154.7(4) 12
N3 Ag2 N3 152.8(8) 5_556
C1 N1 N2 105.3(10) .
C1 N1 Ag1 134.9(10) .
N2 N1 Ag1 119.7(8) .
C3 N2 N1 105.2(10) .
C3 N2 Ag1 134.4(10) 11_455
N1 N2 Ag1 120.3(8) 11_455
C3 N3 C1 103.3(10) .
C3 N3 Ag2 128.3(11) .
C1 N3 Ag2 128.4(10) .
N3 C1 N1 112.7(12) .
N3 C1 C2 130(2) .
N1 C1 C2 117(2) .
N2 C3 N3 113.3(11) .
N2 C3 C4 120(2) .
N3 C3 C4 126(2) .

loop_
_geom_bond_atom_site_label_1
_geom_bond_atom_site_label_2
_geom_bond_distance
_geom_bond_site_symmetry_2
Ag1 N1 2.129(11) .
Ag1 N2 2.143(11) 12
Ag2 N3 2.166(12) .
Ag2 N3 2.166(12) 5_556
N1 C1 1.319(17) .
N1 N2 1.348(17) .
N2 C3 1.323(19) .
N2 Ag1 2.143(11) 11_455
N3 C3 1.292(19) .
N3 C1 1.315(17) .
C1 C2 1.488(13) .
C3 C4 1.470(13) .
